data_7102163
loop_
_publ_author_name
'Meier, Roland'
'Maigut, Joachim'
'Kallies, Bernd'
'Lehnert, Nicolai'
'Paulat, Florian'
'Heinemann, Frank W'
'Zahn, Gernot'
'Feth, Martin P'
'Krautscheid, Harald'
'van Eldik, Rudi'

_publ_section_title
;
 [FeIII(tmdta)]--twist-boat/half-chair conformer ratio reliably deduced
 from DFT-calculated Raman spectra.
;
_journal_issue 38
_journal_name_full 'Chemical communications (Cambridge, England)'
_journal_page_first 3960
_journal_page_last 3962
_journal_paper_doi 10.1039/b708437d
_journal_year 2007
_chemical_formula_structural '[C(NH2)3][Fe(C11H14ON2O8)].2H2O'
_chemical_formula_sum 'C12 H24 Fe N5 O10'
_chemical_formula_weight 454.21
_chemical_name_common 'guanidinium trimethyldiaminetetracetatoferrate(iii) dihydrate'
_chemical_name_systematic
;
guanidinium trimethyldiaminetetracetatoferrate(III) dihydrate
;
_space_group_IT_number 14
_symmetry_cell_setting monoclinic
_symmetry_space_group_name_Hall '-P 2ybc'
_symmetry_space_group_name_H-M 'P 1 21/c 1'
_atom_sites_solution_hydrogens geom
_atom_sites_solution_primary direct
_atom_sites_solution_secondary difmap
_audit_creation_method SHELXL-97
_cell_angle_alpha 90.00
_cell_angle_beta 93.060(3)
_cell_angle_gamma 90.00
_cell_formula_units_Z 4
_cell_length_a 8.8188(4)
_cell_length_b 10.6119(6)
_cell_length_c 19.6967(12)
_cell_measurement_temperature 298(2)
_cell_volume 1840.67(17)
_computing_cell_refinement 'Stoe STADI4 software'
_computing_data_collection 'Stoe STADI4 software'
_computing_data_reduction 'Stoe STADI4 software'
_computing_molecular_graphics ORTEP
_computing_publication_material 'SHELXL-97 (Sheldrick, 1997)'
_computing_structure_refinement 'SHELXL-97 (Sheldrick, 1997)'
_computing_structure_solution 'SHELXS-97 (Sheldrick, 1990)'
_diffrn_ambient_temperature 298(2)
_diffrn_measured_fraction_theta_full 1.000
_diffrn_measured_fraction_theta_max 1.000
_diffrn_measurement_device_type 'Stoe STADI4'
_diffrn_measurement_method omega-theta
_diffrn_radiation_monochromator graphite
_diffrn_radiation_source 'fine-focus sealed tube'
_diffrn_radiation_type MoK\a
_diffrn_radiation_wavelength 0.71073
_diffrn_reflns_av_R_equivalents 0.0000
_diffrn_reflns_av_sigmaI/netI 0.0102
_diffrn_reflns_limit_h_max 11
_diffrn_reflns_limit_h_min -11
_diffrn_reflns_limit_k_max 14
_diffrn_reflns_limit_k_min 0
_diffrn_reflns_limit_l_max 26
_diffrn_reflns_limit_l_min 0
_diffrn_reflns_number 4445
_diffrn_reflns_theta_full 28.01
_diffrn_reflns_theta_max 28.01
_diffrn_reflns_theta_min 2.07
_exptl_absorpt_coefficient_mu 0.884
_exptl_absorpt_correction_T_max 0.6017
_exptl_absorpt_correction_T_min 0.5532
_exptl_absorpt_correction_type 'via psi scans'
_exptl_absorpt_process_details '20 reflections used'
_exptl_crystal_colour yellow
_exptl_crystal_density_diffrn 1.639
_exptl_crystal_density_method 'not measured'
_exptl_crystal_description 'rod fragment'
_exptl_crystal_F_000 948
_exptl_crystal_size_max 0.76
_exptl_crystal_size_mid 0.64
_exptl_crystal_size_min 0.64
_refine_diff_density_max 0.553
_refine_diff_density_min -0.525
_refine_diff_density_rms 0.063
_refine_ls_extinction_coef 0.0150(10)
_refine_ls_extinction_expression Fc^*^=kFc[1+0.001xFc^2^\l^3^/sin(2\q)]^-1/4^
_refine_ls_extinction_method SHELXL
_refine_ls_goodness_of_fit_ref 1.120
_refine_ls_hydrogen_treatment constr
_refine_ls_matrix_type full
_refine_ls_number_parameters 273
_refine_ls_number_reflns 4445
_refine_ls_number_restraints 8
_refine_ls_restrained_S_all 1.120
_refine_ls_R_factor_all 0.0363
_refine_ls_R_factor_gt 0.0332
_refine_ls_shift/su_max 0.001
_refine_ls_shift/su_mean 0.000
_refine_ls_structure_factor_coef Fsqd
_refine_ls_weighting_details 'calc w=1/[\s^2^(Fo^2^)+(0.0540P)^2^+0.8200P] where P=(Fo^2^+2Fc^2^)/3'
_refine_ls_weighting_scheme calc
_refine_ls_wR_factor_gt 0.0943
_refine_ls_wR_factor_ref 0.0974
_reflns_number_gt 4134
_reflns_number_total 4445
_reflns_threshold_expression >2sigma(I)
_cod_data_source_file b708437d.txt
_cod_data_source_block C(NH2)3Fe(tmdta)x2H2O_CCDC649048
_cod_original_sg_symbol_H-M 'P 1 2(1)/c 1'
_cod_database_code 7102163

loop_
_symmetry_equiv_pos_as_xyz
'x, y, z'
'-x, y+1/2, -z+1/2'
'-x, -y, -z'
'x, -y-1/2, z-1/2'

loop_
_atom_site_label
_atom_site_type_symbol
_atom_site_fract_x
_atom_site_fract_y
_atom_site_fract_z
_atom_site_U_iso_or_equiv
_atom_site_adp_type
_atom_site_occupancy
_atom_site_symmetry_multiplicity
_atom_site_calc_flag
_atom_site_refinement_flags
_atom_site_disorder_assembly
_atom_site_disorder_group
Fe1 Fe 0.18656(2) 0.46341(2) 0.212144(11) 0.02511(10) Uani 1 1 d . . .
O1 O 0.34391(15) 0.49284(13) 0.14638(7) 0.0374(3) Uani 1 1 d . A .
O2 O 0.58534(18) 0.45775(19) 0.12597(10) 0.0620(5) Uani 1 1 d . A .
O3 O 0.30176(15) 0.53924(12) 0.28905(7) 0.0384(3) Uani 1 1 d . A .
O4 O 0.4478(2) 0.50023(18) 0.38175(8) 0.0554(4) Uani 1 1 d . A .
O5 O 0.03258(13) 0.40603(13) 0.27491(6) 0.0333(3) Uani 1 1 d . A .
O6 O -0.20344(14) 0.33849(15) 0.28395(7) 0.0428(3) Uani 1 1 d . A .
O7 O 0.05182(15) 0.59332(12) 0.16966(7) 0.0364(3) Uani 1 1 d . A .
O8 O -0.09288(18) 0.64264(14) 0.07794(9) 0.0531(4) Uani 1 1 d . A .
O9 O 0.0675(2) 0.40148(15) 0.41604(8) 0.0478(3) Uani 1 1 d G . .
H9O H 0.0498 0.4175 0.3741 0.072 Uiso 1 1 d G . .
H9P H 0.0817 0.3228 0.4215 0.072 Uiso 1 1 d G . .
O10 O 0.6205(2) 0.6078(2) 0.01431(11) 0.0748(6) Uani 1 1 d G . .
H10O H 0.5824 0.5661 0.0461 0.112 Uiso 1 1 d G . .
H10P H 0.7046 0.6397 0.0286 0.112 Uiso 1 1 d G . .
N1 N 0.33431(14) 0.30377(13) 0.23856(7) 0.0259(3) Uani 1 1 d . A .
N2 N 0.0452(2) 0.34463(15) 0.14203(8) 0.0257(3) Uani 0.940(4) 1 d P A -1
N2A N 0.022(3) 0.3358(19) 0.1572(13) 0.026 Uiso 0.060(4) 1 d PD A -2
N3 N 0.2132(2) 0.57618(19) 0.51515(10) 0.0521(5) Uani 1 1 d . . .
H3N H 0.2221 0.5261 0.4813 0.078 Uiso 1 1 calc R . .
H3M H 0.1452 0.5622 0.5439 0.078 Uiso 1 1 calc R . .
N4 N 0.2865(2) 0.75231(18) 0.57470(9) 0.0479(4) Uani 1 1 d . . .
H4N H 0.3436 0.8177 0.5798 0.072 Uiso 1 1 calc R . .
H4M H 0.2181 0.7373 0.6031 0.072 Uiso 1 1 calc R . .
N5 N 0.4081(3) 0.6967(2) 0.47941(10) 0.0593(5) Uani 1 1 d . . .
H5N H 0.4176 0.6470 0.4454 0.089 Uiso 1 1 calc R . .
H5M H 0.4669 0.7610 0.4848 0.089 Uiso 1 1 calc R . .
C1 C 0.46915(19) 0.43005(19) 0.15326(9) 0.0341(4) Uani 1 1 d . . .
C2 C 0.46856(19) 0.31282(18) 0.19656(10) 0.0371(4) Uani 1 1 d . A .
H2A H 0.4710 0.2395 0.1672 0.045 Uiso 1 1 calc R . .
H2B H 0.5599 0.3116 0.2263 0.045 Uiso 1 1 calc R . .
C3 C 0.3789(2) 0.46560(18) 0.32994(10) 0.0369(4) Uani 1 1 d . . .
C4 C 0.3774(2) 0.32651(19) 0.31147(9) 0.0385(4) Uani 1 1 d . A .
H4A H 0.4774 0.2914 0.3220 0.046 Uiso 1 1 calc R . .
H4B H 0.3062 0.2830 0.3391 0.046 Uiso 1 1 calc R . .
C5 C 0.2567(2) 0.17951(16) 0.23160(10) 0.0353(4) Uani 1 1 d . . .
H5A H 0.1709 0.1798 0.2604 0.042 Uiso 1 1 calc R A .
H5B H 0.3265 0.1150 0.2488 0.042 Uiso 1 1 calc R . .
C6 C 0.1995(2) 0.14235(17) 0.16015(11) 0.0421(4) Uani 1 1 d D A .
H6A H 0.2833 0.1025 0.1385 0.050 Uiso 1 1 calc R . .
H6B H 0.1221 0.0784 0.1646 0.050 Uiso 1 1 calc R . .
C7 C 0.1343(2) 0.24150(18) 0.11171(9) 0.0332(5) Uani 0.940(4) 1 d P A -1
H7A H 0.2175 0.2794 0.0887 0.040 Uiso 0.940(4) 1 calc PR A -1
H7B H 0.0694 0.1996 0.0774 0.040 Uiso 0.940(4) 1 calc PR A -1
C7A C 0.0619(18) 0.2103(16) 0.1294(12) 0.033 Uiso 0.060(4) 1 d PD A -2
H7C H 0.0762 0.2207 0.0813 0.040 Uiso 0.060(4) 1 calc PR A -2
H7D H -0.0251 0.1554 0.1335 0.040 Uiso 0.060(4) 1 calc PR A -2
C8 C -0.0864(2) 0.2997(2) 0.17935(10) 0.0355(5) Uani 0.940(4) 1 d P A -1
H8A H -0.0834 0.2084 0.1815 0.043 Uiso 0.940(4) 1 calc PR A -1
H8B H -0.1793 0.3235 0.1539 0.043 Uiso 0.940(4) 1 calc PR A -1
C8A C -0.138(2) 0.328(3) 0.1777(5) 0.036 Uiso 0.060(4) 1 d PD A -2
H8C H -0.1834 0.2455 0.1697 0.043 Uiso 0.060(4) 1 calc PR A -2
H8D H -0.2029 0.3934 0.1577 0.043 Uiso 0.060(4) 1 calc PR A -2
C9 C -0.09127(19) 0.35149(16) 0.25140(9) 0.0306(3) Uani 1 1 d D . .
C10 C -0.0039(4) 0.4332(2) 0.08703(11) 0.0385(5) Uani 0.940(4) 1 d P A -1
H10A H -0.1009 0.4057 0.0666 0.046 Uiso 0.940(4) 1 calc PR A -1
H10B H 0.0694 0.4319 0.0521 0.046 Uiso 0.940(4) 1 calc PR A -1
C10A C 0.008(8) 0.4278(13) 0.1001(16) 0.039 Uiso 0.060(4) 1 d PD A -2
H10C H -0.0746 0.3989 0.0693 0.046 Uiso 0.060(4) 1 calc PR A -2
H10D H 0.1000 0.4216 0.0756 0.046 Uiso 0.060(4) 1 calc PR A -2
C11 C -0.0191(2) 0.56608(18) 0.11311(10) 0.0347(4) Uani 1 1 d D . .
C12 C 0.3040(2) 0.67458(19) 0.52298(9) 0.0396(4) Uani 1 1 d . . .

loop_
_atom_site_aniso_label
_atom_site_aniso_U_11
_atom_site_aniso_U_22
_atom_site_aniso_U_33
_atom_site_aniso_U_23
_atom_site_aniso_U_13
_atom_site_aniso_U_12
Fe1 0.02122(13) 0.02502(14) 0.02906(14) -0.00169(8) 0.00088(9) 0.00095(8)
O1 0.0328(6) 0.0385(7) 0.0417(7) 0.0100(6) 0.0088(5) 0.0021(5)
O2 0.0313(7) 0.0882(14) 0.0680(11) 0.0302(9) 0.0158(7) -0.0030(8)
O3 0.0369(7) 0.0342(7) 0.0430(7) -0.0080(5) -0.0077(6) -0.0014(5)
O4 0.0559(9) 0.0657(10) 0.0427(8) -0.0144(8) -0.0153(7) -0.0017(8)
O5 0.0253(5) 0.0445(7) 0.0304(6) -0.0039(5) 0.0037(4) -0.0029(5)
O6 0.0282(6) 0.0538(9) 0.0475(8) 0.0023(6) 0.0108(5) -0.0026(6)
O7 0.0354(6) 0.0293(6) 0.0437(7) -0.0024(5) -0.0046(5) 0.0069(5)
O8 0.0493(8) 0.0403(8) 0.0673(10) 0.0141(7) -0.0188(7) 0.0033(6)
O9 0.0583(9) 0.0459(8) 0.0391(7) -0.0061(6) 0.0010(6) -0.0034(7)
O10 0.0579(11) 0.0875(15) 0.0771(13) 0.0292(11) -0.0161(10) -0.0090(10)
N1 0.0215(6) 0.0258(6) 0.0305(6) 0.0005(5) 0.0021(5) 0.0002(5)
N2 0.0258(8) 0.0269(7) 0.0246(8) -0.0015(6) 0.0027(6) 0.0018(6)
N3 0.0585(11) 0.0516(11) 0.0467(10) -0.0136(8) 0.0075(8) -0.0108(9)
N4 0.0469(9) 0.0516(10) 0.0456(9) -0.0149(8) 0.0075(7) -0.0059(8)
N5 0.0694(13) 0.0672(13) 0.0431(10) -0.0102(9) 0.0205(9) -0.0177(11)
C1 0.0251(7) 0.0427(9) 0.0350(8) 0.0031(7) 0.0054(6) -0.0031(7)
C2 0.0229(7) 0.0378(9) 0.0515(10) 0.0049(8) 0.0098(7) 0.0039(7)
C3 0.0304(8) 0.0440(10) 0.0360(9) -0.0060(7) 0.0000(7) -0.0026(7)
C4 0.0402(9) 0.0412(10) 0.0331(9) 0.0005(7) -0.0067(7) 0.0069(8)
C5 0.0349(8) 0.0245(8) 0.0460(10) 0.0065(7) -0.0018(7) -0.0022(6)
C6 0.0426(10) 0.0272(8) 0.0555(11) -0.0086(8) -0.0058(8) 0.0036(7)
C7 0.0345(10) 0.0317(9) 0.0336(9) -0.0068(7) 0.0041(7) 0.0017(7)
C8 0.0240(9) 0.0445(12) 0.0380(9) -0.0048(8) 0.0024(7) -0.0080(8)
C9 0.0252(7) 0.0316(8) 0.0352(8) 0.0031(6) 0.0025(6) 0.0026(6)
C10 0.0493(13) 0.0388(10) 0.0265(10) 0.0016(8) -0.0074(11) 0.0058(9)
C11 0.0298(8) 0.0337(8) 0.0405(9) 0.0071(7) -0.0003(7) 0.0008(7)
C12 0.0424(10) 0.0431(10) 0.0331(8) -0.0019(7) 0.0010(7) 0.0007(8)

loop_
_atom_type_symbol
_atom_type_description
_atom_type_scat_dispersion_real
_atom_type_scat_dispersion_imag
_atom_type_scat_source
C C 0.0033 0.0016 'International Tables Vol C Tables 4.2.6.8 and 6.1.1.4'
H H 0.0000 0.0000 'International Tables Vol C Tables 4.2.6.8 and 6.1.1.4'
N N 0.0061 0.0033 'International Tables Vol C Tables 4.2.6.8 and 6.1.1.4'
O O 0.0106 0.0060 'International Tables Vol C Tables 4.2.6.8 and 6.1.1.4'
Fe Fe 0.3463 0.8444 'International Tables Vol C Tables 4.2.6.8 and 6.1.1.4'

loop_
_geom_angle_atom_site_label_1
_geom_angle_atom_site_label_2
_geom_angle_atom_site_label_3
_geom_angle
O3 Fe1 O1 95.11(6)
O3 Fe1 O7 108.50(6)
O1 Fe1 O7 92.27(6)
O3 Fe1 O5 89.32(5)
O1 Fe1 O5 171.18(6)
O7 Fe1 O5 93.55(6)
O3 Fe1 N1 81.70(5)
O1 Fe1 N1 81.23(5)
O7 Fe1 N1 168.47(5)
O5 Fe1 N1 91.89(5)
O3 Fe1 N2 167.09(6)
O1 Fe1 N2 94.20(6)
O7 Fe1 N2 80.02(6)
O5 Fe1 N2 80.31(6)
N1 Fe1 N2 90.91(6)
O3 Fe1 N2A 158.1(7)
O1 Fe1 N2A 103.9(6)
O7 Fe1 N2A 81.7(7)
O5 Fe1 N2A 70.4(6)
N1 Fe1 N2A 90.6(7)
N2 Fe1 N2A 9.9(6)
C1 O1 Fe1 118.50(11)
C3 O3 Fe1 118.05(12)
C9 O5 Fe1 120.39(11)
C11 O7 Fe1 117.74(12)
H9O O9 H9P 109.7
H10O O10 H10P 109.7
C2 N1 C4 110.99(14)
C2 N1 C5 112.51(14)
C4 N1 C5 109.00(14)
C2 N1 Fe1 107.50(10)
C4 N1 Fe1 102.88(10)
C5 N1 Fe1 113.55(10)
C10 N2 C8 111.1(2)
C10 N2 C7 108.22(16)
C8 N2 C7 113.89(16)
C10 N2 Fe1 103.23(14)
C8 N2 Fe1 107.71(11)
C7 N2 Fe1 112.22(12)
C8A N2A C7A 107.2(7)
C8A N2A C10A 102(4)
C7A N2A C10A 108.7(6)
C8A N2A Fe1 120.4(10)
C7A N2A Fe1 124.1(17)
C10A N2A Fe1 90(2)
C12 N3 H3N 120.0
C12 N3 H3M 120.0
H3N N3 H3M 120.0
C12 N4 H4N 120.0
C12 N4 H4M 120.0
H4N N4 H4M 120.0
C12 N5 H5N 120.0
C12 N5 H5M 120.0
H5N N5 H5M 120.0
O2 C1 O1 124.35(18)
O2 C1 C2 118.48(17)
O1 C1 C2 117.15(15)
N1 C2 C1 113.31(14)
N1 C2 H2A 108.9
C1 C2 H2A 108.9
N1 C2 H2B 108.9
C1 C2 H2B 108.9
H2A C2 H2B 107.7
O4 C3 O3 124.33(19)
O4 C3 C4 119.47(19)
O3 C3 C4 116.17(16)
N1 C4 C3 112.81(15)
N1 C4 H4A 109.0
C3 C4 H4A 109.0
N1 C4 H4B 109.0
C3 C4 H4B 109.0
H4A C4 H4B 107.8
N1 C5 C6 116.29(15)
N1 C5 H5A 108.2
C6 C5 H5A 108.2
N1 C5 H5B 108.2
C6 C5 H5B 108.2
H5A C5 H5B 107.4
C7A C6 C7 31.3(10)
C7A C6 C5 117.8(9)
C7 C6 C5 119.94(15)
C7A C6 H6A 130.3
C7 C6 H6A 107.3
C5 C6 H6A 107.3
C7A C6 H6B 79.4
C7 C6 H6B 107.3
C5 C6 H6B 107.3
H6A C6 H6B 106.9
N2 C7 C6 116.65(16)
N2 C7 H7A 108.1
C6 C7 H7A 108.1
N2 C7 H7B 108.1
C6 C7 H7B 108.1
H7A C7 H7B 107.3
N2A C7A C6 118.8(18)
N2A C7A H7C 107.6
C6 C7A H7C 107.6
N2A C7A H7D 107.6
C6 C7A H7D 107.6
H7C C7A H7D 107.1
N2 C8 C9 113.96(15)
N2 C8 H8A 108.8
C9 C8 H8A 108.8
N2 C8 H8B 108.8
C9 C8 H8B 108.8
H8A C8 H8B 107.7
N2A C8A C9 92.1(13)
N2A C8A H8C 113.3
C9 C8A H8C 113.3
N2A C8A H8D 113.3
C9 C8A H8D 113.3
H8C C8A H8D 110.6
O6 C9 O5 123.72(17)
O6 C9 C8A 107.5(10)
O5 C9 C8A 126.8(11)
O6 C9 C8 120.95(16)
O5 C9 C8 115.31(15)
C8A C9 C8 20.7(8)
N2 C10 C11 111.82(16)
N2 C10 H10A 109.3
C11 C10 H10A 109.3
N2 C10 H10B 109.3
C11 C10 H10B 109.3
H10A C10 H10B 107.9
N2A C10A C11 121.0(19)
N2A C10A H10C 107.1
C11 C10A H10C 107.1
N2A C10A H10D 107.1
C11 C10A H10D 107.1
H10C C10A H10D 106.8
O8 C11 O7 124.01(19)
O8 C11 C10 118.62(18)
O7 C11 C10 117.30(16)
O8 C11 C10A 128.9(18)
O7 C11 C10A 107.1(18)
C10 C11 C10A 10.5(15)
N5 C12 N3 120.45(19)
N5 C12 N4 120.4(2)
N3 C12 N4 119.15(19)

loop_
_geom_bond_atom_site_label_1
_geom_bond_atom_site_label_2
_geom_bond_distance
Fe1 O3 1.9518(13)
Fe1 O1 1.9729(13)
Fe1 O7 1.9765(12)
Fe1 O5 1.9805(12)
Fe1 N1 2.1832(13)
Fe1 N2 2.2058(16)
Fe1 N2A 2.22(2)
O1 C1 1.291(2)
O2 C1 1.218(2)
O3 C3 1.290(2)
O4 C3 1.216(2)
O5 C9 1.299(2)
O6 C9 1.215(2)
O7 C11 1.281(2)
O8 C11 1.231(2)
O9 H9O 0.8501
O9 H9P 0.8501
O10 H10O 0.8501
O10 H10P 0.8500
N1 C2 1.483(2)
N1 C4 1.485(2)
N1 C5 1.489(2)
N2 C10 1.481(2)
N2 C8 1.486(2)
N2 C7 1.491(2)
N2A C8A 1.490(2)
N2A C7A 1.490(2)
N2A C10A 1.490(2)
N3 C12 1.320(3)
N3 H3N 0.8600
N3 H3M 0.8600
N4 C12 1.326(3)
N4 H4N 0.8600
N4 H4M 0.8600
N5 C12 1.311(3)
N5 H5N 0.8600
N5 H5M 0.8600
C1 C2 1.508(3)
C2 H2A 0.9700
C2 H2B 0.9700
C3 C4 1.520(3)
C4 H4A 0.9700
C4 H4B 0.9700
C5 C6 1.521(3)
C5 H5A 0.9700
C5 H5B 0.9700
C6 C7A 1.510(2)
C6 C7 1.513(3)
C6 H6A 0.9700
C6 H6B 0.9700
C7 H7A 0.9700
C7 H7B 0.9700
C7A H7C 0.9700
C7A H7D 0.9700
C8 C9 1.525(3)
C8 H8A 0.9700
C8 H8B 0.9700
C8A C9 1.510(2)
C8A H8C 0.9700
C8A H8D 0.9700
C10 C11 1.509(3)
C10 H10A 0.9700
C10 H10B 0.9700
C10A C11 1.511(2)
C10A H10C 0.9700
C10A H10D 0.9700
